data_2216277
loop_
_publ_author_name
'Wen, Yi-Hang'
'Feng, Xia'
'Ng, Seik Weng'

_publ_section_title
;Decaaquabis[\m~2~-(5-carboxylato-<i>m</i>-phenylenedioxy)diacetato]trizinc(II)
 dihydrate
;
_journal_coeditor_code BT2561
_journal_issue 12
_journal_name_full 'Acta Crystallographica Section E'
_journal_page_first m2941
_journal_page_last m2942
_journal_paper_doi 10.1107/S1600536807055237
_journal_volume 63
_journal_year 2007
_chemical_formula_iupac '[Zn3 (C11 H7 O8)2 (H2 O)10], 2H2 O'
_chemical_formula_moiety 'C22 H34 O26 Zn3, 2H2 O'
_chemical_formula_sum 'C22 H38 O28 Zn3'
_chemical_formula_weight 946.63
_chemical_name_systematic
;
Decaaquabis[\m~2~-(5-carboxylato-m-phenylenedioxy)diacetato]trizinc(II)
dihydrate
;
_space_group_IT_number 2
_symmetry_cell_setting triclinic
_symmetry_space_group_name_Hall '-P 1'
_symmetry_space_group_name_H-M 'P -1'
_atom_sites_solution_hydrogens geom
_atom_sites_solution_primary direct
_atom_sites_solution_secondary difmap
_audit_creation_method SHELXL-97
_cell_angle_alpha 79.2710(10)
_cell_angle_beta 82.63400(10)
_cell_angle_gamma 74.0640(10)
_cell_formula_units_Z 1
_cell_length_a 7.31250(10)
_cell_length_b 9.09350(10)
_cell_length_c 13.4543(2)
_cell_measurement_reflns_used 5082
_cell_measurement_temperature 295(2)
_cell_measurement_theta_max 27.2
_cell_measurement_theta_min 2.6
_cell_volume 842.42(2)
_computing_cell_refinement 'SAINT (Bruker, 2006)'
_computing_data_collection 'SMART (Bruker, 2006)'
_computing_data_reduction 'SAINT (Bruker, 2006)'
_computing_molecular_graphics 'X-Seed (Barbour, 2001)'
_computing_publication_material 'publCIF (Westrip, 2007)'
_computing_structure_refinement 'SHELXL97 (Sheldrick, 1997)'
_computing_structure_solution 'SHELXS97 (Sheldrick, 1997)'
_diffrn_ambient_temperature 295(2)
_diffrn_measured_fraction_theta_full 0.997
_diffrn_measured_fraction_theta_max 0.997
_diffrn_measurement_device_type 'Bruker APEX-II area-detector diffractometer'
_diffrn_measurement_method '\f and \w scans'
_diffrn_radiation_monochromator graphite
_diffrn_radiation_source 'fine-focus sealed tube'
_diffrn_radiation_type MoK\a
_diffrn_radiation_wavelength 0.71073
_diffrn_reflns_av_R_equivalents 0.0266
_diffrn_reflns_av_sigmaI/netI 0.0294
_diffrn_reflns_limit_h_max 9
_diffrn_reflns_limit_h_min -9
_diffrn_reflns_limit_k_max 11
_diffrn_reflns_limit_k_min -11
_diffrn_reflns_limit_l_max 17
_diffrn_reflns_limit_l_min -16
_diffrn_reflns_number 14462
_diffrn_reflns_theta_full 27.50
_diffrn_reflns_theta_max 27.50
_diffrn_reflns_theta_min 1.55
_diffrn_standards_decay_% 0
_diffrn_standards_interval_count 0
_diffrn_standards_interval_time 0
_diffrn_standards_number 0
_exptl_absorpt_coefficient_mu 2.228
_exptl_absorpt_correction_T_max 0.878
_exptl_absorpt_correction_T_min 0.742
_exptl_absorpt_correction_type multi-scan
_exptl_absorpt_process_details '(SADABS; Sheldrick, 1996)'
_exptl_crystal_colour Colorless
_exptl_crystal_density_diffrn 1.866
_exptl_crystal_density_method 'not measured'
_exptl_crystal_description Prism
_exptl_crystal_F_000 484
_exptl_crystal_size_max 0.32
_exptl_crystal_size_mid 0.16
_exptl_crystal_size_min 0.06
_refine_diff_density_max 0.422
_refine_diff_density_min -0.294
_refine_ls_extinction_method none
_refine_ls_goodness_of_fit_ref 1.036
_refine_ls_hydrogen_treatment mixed
_refine_ls_matrix_type full
_refine_ls_number_parameters 299
_refine_ls_number_reflns 3858
_refine_ls_number_restraints 18
_refine_ls_restrained_S_all 1.034
_refine_ls_R_factor_all 0.0374
_refine_ls_R_factor_gt 0.0267
_refine_ls_shift/su_max 0.001
_refine_ls_shift/su_mean <0.001
_refine_ls_structure_factor_coef Fsqd
_refine_ls_weighting_details 'calc w=1/[\s^2^(Fo^2^)+(0.0320P)^2^+0.2695P] where P=(Fo^2^+2Fc^2^)/3'
_refine_ls_weighting_scheme calc
_refine_ls_wR_factor_gt 0.0621
_refine_ls_wR_factor_ref 0.0665
_reflns_number_gt 3176
_reflns_number_total 3858
_reflns_threshold_expression I>2\s(I)
_cod_data_source_file bt2561.cif
_cod_data_source_block I
_cod_depositor_comments
;
The following automatic conversions were performed:
'_symmetry_cell_setting' value 'Triclinic' changed to 'triclinic'
according to '/home/saulius/struct/CIF-dictionaries/cif_core.dic'
dictionary named 'cif_core.dic' version 2.4.1 from 2010-06-29.

Automatic conversion script
Id: cif_fix_enum 1527 2010-12-29 10:47:43Z saulius 

The following automatic conversions were performed:

'_symmetry_cell_setting' value 'Triclinic' changed to 'triclinic'
according to /home/saulius/struct/CIF-dictionaries/cif_core.dic
dictionary named 'cif_core.dic' version 2.4.1 from 2010-06-29.

Automatic conversion script
Id: cif_fix_values 1715 2011-07-08 13:25:40Z adriana 
;
_cod_database_code 2216277
_cod_database_fobs_code 2216277

loop_
_symmetry_equiv_pos_as_xyz
'x, y, z'
'-x, -y, -z'

loop_
_atom_site_type_symbol
_atom_site_label
_atom_site_fract_x
_atom_site_fract_y
_atom_site_fract_z
_atom_site_U_iso_or_equiv
_atom_site_adp_type
_atom_site_calc_flag
_atom_site_refinement_flags
_atom_site_occupancy
Zn Zn1 1.0000 0.0000 0.5000 0.02497(9) Uani d S 1
Zn Zn2 0.25698(3) 0.73433(3) 0.898344(17) 0.02466(8) Uani d . 1
O O1 0.9264(2) -0.15104(16) 0.61275(10) 0.0281(3) Uani d . 1
O O2 0.7610(2) -0.19883(17) 0.75921(11) 0.0298(3) Uani d . 1
O O3 0.7885(2) 0.15379(15) 0.60092(10) 0.0262(3) Uani d . 1
O O4 0.4623(2) 0.54817(17) 0.84086(10) 0.0281(3) Uani d . 1
O O5 0.3464(2) 0.75350(16) 0.73226(11) 0.0281(3) Uani d . 1
O O6 0.7776(2) 0.65455(16) 0.41363(10) 0.0270(3) Uani d . 1
O O7 0.8774(3) 0.83786(18) 0.25159(12) 0.0449(5) Uani d . 1
O O8 0.9369(2) 0.65423(17) 0.15490(11) 0.0310(4) Uani d . 1
O O1w 0.7706(2) -0.00283(19) 0.42077(12) 0.0326(4) Uani d D 1
H H1w1 0.741(4) 0.0793(17) 0.3784(17) 0.069(10) Uiso d D 1
H H1w2 0.794(5) -0.0807(19) 0.3909(19) 0.080(12) Uiso d D 1
O O2w 0.0493(2) 0.94000(19) 0.89410(14) 0.0400(4) Uani d D 1
H H2w1 0.066(4) 1.016(2) 0.8510(17) 0.062(9) Uiso d D 1
H H2w2 -0.061(2) 0.957(3) 0.922(2) 0.083(12) Uiso d D 1
O O3w 0.0360(2) 0.63529(19) 0.89035(13) 0.0331(4) Uani d D 1
H H3w1 0.059(3) 0.5422(12) 0.8821(18) 0.044(8) Uiso d D 1
H H3w2 -0.042(4) 0.693(2) 0.8485(19) 0.070(10) Uiso d D 1
O O4w 0.2654(3) 0.6729(2) 1.05019(12) 0.0404(4) Uani d D 1
H H4w1 0.355(3) 0.603(3) 1.079(2) 0.073(10) Uiso d D 1
H H4w2 0.1602(19) 0.667(3) 1.0834(18) 0.054(9) Uiso d D 1
O O5w 0.4649(2) 0.8552(2) 0.89952(12) 0.0313(4) Uani d D 1
H H5w1 0.550(3) 0.847(3) 0.8501(12) 0.047(8) Uiso d D 1
H H5w2 0.520(4) 0.837(4) 0.9540(11) 0.090(13) Uiso d D 1
O O6w -0.2748(4) 0.8784(3) 1.0180(2) 0.0378(10) Uani d PD 0.671(6)
H H6w1 -0.223(6) 0.793(3) 1.054(3) 0.126(17) Uiso d D 1
H H6w2 -0.338(7) 0.941(4) 1.058(3) 0.17(2) Uiso d D 1
O O6w' -0.4015(10) 0.8303(8) 1.0841(6) 0.062(3) Uani d P 0.329(6)
C C1 0.8089(3) -0.1096(2) 0.68481(15) 0.0223(4) Uani d . 1
C C2 0.7164(3) 0.0612(2) 0.68664(16) 0.0297(5) Uani d . 1
H H2A 0.5793 0.0811 0.6859 0.036 Uiso calc R 1
H H2B 0.7422 0.0892 0.7486 0.036 Uiso calc R 1
C C3 0.7317(3) 0.3135(2) 0.59859(14) 0.0204(4) Uani d . 1
C C4 0.6293(3) 0.3834(2) 0.67841(15) 0.0220(4) Uani d . 1
H H4 0.5972 0.3243 0.7389 0.026 Uiso calc R 1
C C5 0.5750(3) 0.5446(2) 0.66633(15) 0.0205(4) Uani d . 1
C C6 0.6244(3) 0.6330(2) 0.57711(14) 0.0215(4) Uani d . 1
H H6 0.5864 0.7405 0.5693 0.026 Uiso calc R 1
C C7 0.7317(3) 0.5591(2) 0.49913(14) 0.0210(4) Uani d . 1
C C8 0.7852(3) 0.3998(2) 0.50908(15) 0.0219(4) Uani d . 1
H H8 0.8562 0.3510 0.4564 0.026 Uiso calc R 1
C C9 0.4563(3) 0.6204(2) 0.75028(14) 0.0207(4) Uani d . 1
C C10 0.8699(3) 0.5819(2) 0.32888(15) 0.0229(4) Uani d . 1
H H10A 0.7941 0.5190 0.3120 0.027 Uiso calc R 1
H H10B 0.9937 0.5147 0.3458 0.027 Uiso calc R 1
C C11 0.8944(3) 0.7035(2) 0.23948(15) 0.0252(4) Uani d . 1

loop_
_atom_site_aniso_label
_atom_site_aniso_U_11
_atom_site_aniso_U_22
_atom_site_aniso_U_33
_atom_site_aniso_U_12
_atom_site_aniso_U_13
_atom_site_aniso_U_23
Zn1 0.0323(2) 0.01893(18) 0.02016(18) -0.00585(14) 0.00617(14) -0.00096(13)
Zn2 0.02595(14) 0.02400(14) 0.02075(13) -0.00288(10) 0.00454(10) -0.00511(10)
O1 0.0366(9) 0.0184(7) 0.0240(8) -0.0050(6) 0.0098(6) -0.0014(6)
O2 0.0328(9) 0.0246(8) 0.0268(8) -0.0082(7) 0.0064(6) 0.0040(6)
O3 0.0374(9) 0.0147(7) 0.0220(7) -0.0049(6) 0.0101(6) -0.0030(6)
O4 0.0319(8) 0.0261(8) 0.0195(7) 0.0005(6) 0.0040(6) -0.0029(6)
O5 0.0313(8) 0.0226(8) 0.0239(8) 0.0038(6) 0.0003(6) -0.0055(6)
O6 0.0405(9) 0.0179(7) 0.0188(7) -0.0066(6) 0.0097(6) -0.0032(6)
O7 0.0838(14) 0.0222(8) 0.0266(8) -0.0166(9) 0.0076(9) -0.0024(7)
O8 0.0445(10) 0.0279(8) 0.0183(7) -0.0088(7) 0.0053(7) -0.0042(6)
O1w 0.0403(10) 0.0250(9) 0.0313(9) -0.0059(7) -0.0043(7) -0.0042(7)
O2w 0.0313(10) 0.0245(9) 0.0532(11) -0.0030(7) 0.0090(8) 0.0067(8)
O3w 0.0348(9) 0.0224(8) 0.0419(10) -0.0070(7) -0.0044(8) -0.0042(7)
O4w 0.0290(9) 0.0576(12) 0.0245(8) -0.0037(9) 0.0030(7) 0.0043(8)
O5w 0.0289(9) 0.0415(10) 0.0262(8) -0.0127(7) 0.0045(7) -0.0112(7)
O6w 0.0391(17) 0.0333(16) 0.0384(17) 0.0018(12) -0.0112(13) -0.0101(13)
O6w' 0.065(5) 0.049(4) 0.074(5) 0.001(3) -0.031(4) -0.018(4)
C1 0.0242(11) 0.0210(10) 0.0212(10) -0.0068(8) -0.0014(8) -0.0011(8)
C2 0.0355(13) 0.0222(11) 0.0262(11) -0.0072(9) 0.0113(9) -0.0011(9)
C3 0.0224(10) 0.0157(9) 0.0213(10) -0.0019(8) 0.0000(8) -0.0042(8)
C4 0.0246(10) 0.0206(10) 0.0181(10) -0.0049(8) 0.0030(8) -0.0010(8)
C5 0.0207(10) 0.0199(10) 0.0199(10) -0.0024(8) -0.0008(8) -0.0059(8)
C6 0.0246(10) 0.0168(10) 0.0217(10) -0.0027(8) -0.0005(8) -0.0042(8)
C7 0.0237(10) 0.0205(10) 0.0178(10) -0.0061(8) 0.0013(8) -0.0019(8)
C8 0.0248(10) 0.0209(10) 0.0180(10) -0.0038(8) 0.0039(8) -0.0048(8)
C9 0.0219(10) 0.0208(10) 0.0205(10) -0.0062(8) 0.0016(8) -0.0068(8)
C10 0.0278(11) 0.0208(10) 0.0196(10) -0.0061(8) 0.0034(8) -0.0059(8)
C11 0.0296(11) 0.0220(11) 0.0223(11) -0.0062(9) 0.0012(9) -0.0019(8)

loop_
_atom_type_symbol
_atom_type_description
_atom_type_scat_dispersion_real
_atom_type_scat_dispersion_imag
_atom_type_scat_source
C C 0.0033 0.0016 'International Tables Vol C Tables 4.2.6.8 and 6.1.1.4'
H H 0.0000 0.0000 'International Tables Vol C Tables 4.2.6.8 and 6.1.1.4'
O O 0.0106 0.0060 'International Tables Vol C Tables 4.2.6.8 and 6.1.1.4'
Zn Zn 0.2839 1.4301 'International Tables Vol C Tables 4.2.6.8 and 6.1.1.4'

loop_
_geom_angle_atom_site_label_1
_geom_angle_atom_site_label_2
_geom_angle_atom_site_label_3
_geom_angle_site_symmetry_1
_geom_angle_site_symmetry_3
_geom_angle
O1 Zn1 O1 . 2_756 180.0
O1 Zn1 O1w . . 90.41(6)
O1 Zn1 O1w 2_756 . 89.59(6)
O1 Zn1 O1w . 2_756 89.59(6)
O1 Zn1 O1w 2_756 2_756 90.41(6)
O1w Zn1 O1w . 2_756 180.00(7)
O1 Zn1 O3 . 2_756 102.88(5)
O1 Zn1 O3 2_756 2_756 77.12(5)
O1w Zn1 O3 . 2_756 91.35(6)
O1w Zn1 O3 2_756 2_756 88.65(6)
O1 Zn1 O3 . . 77.12(5)
O1 Zn1 O3 2_756 . 102.88(5)
O1w Zn1 O3 . . 88.65(6)
O1w Zn1 O3 2_756 . 91.35(6)
O3 Zn1 O3 2_756 . 180.00(5)
O4w Zn2 O2w . . 99.31(8)
O4w Zn2 O3w . . 94.63(7)
O2w Zn2 O3w . . 85.62(7)
O4w Zn2 O5w . . 88.50(7)
O2w Zn2 O5w . . 89.36(7)
O3w Zn2 O5w . . 174.46(6)
O4w Zn2 O4 . . 103.16(7)
O2w Zn2 O4 . . 157.52(7)
O3w Zn2 O4 . . 91.76(6)
O5w Zn2 O4 . . 91.97(6)
O4w Zn2 O5 . . 161.01(6)
O2w Zn2 O5 . . 97.82(6)
O3w Zn2 O5 . . 94.79(6)
O5w Zn2 O5 . . 83.55(6)
O4 Zn2 O5 . . 60.09(5)
C1 O1 Zn1 . . 121.99(13)
C3 O3 C2 . . 116.78(15)
C3 O3 Zn1 . . 132.71(12)
C2 O3 Zn1 . . 110.27(11)
C9 O4 Zn2 . . 92.45(11)
C9 O5 Zn2 . . 87.87(12)
C7 O6 C10 . . 116.56(15)
Zn1 O1w H1w1 . . 110(2)
Zn1 O1w H1w2 . . 113(2)
H1w1 O1w H1w2 . . 109.8(16)
Zn2 O2w H2w1 . . 118.4(18)
Zn2 O2w H2w2 . . 128.7(19)
H2w1 O2w H2w2 . . 111.9(16)
Zn2 O3w H3w1 . . 120.8(17)
Zn2 O3w H3w2 . . 111.1(19)
H3w1 O3w H3w2 . . 109.7(15)
Zn2 O4w H4w1 . . 124(2)
Zn2 O4w H4w2 . . 115.9(18)
H4w1 O4w H4w2 . . 108.3(15)
Zn2 O5w H5w1 . . 114.5(17)
Zn2 O5w H5w2 . . 116(2)
H5w1 O5w H5w2 . . 108.2(15)
H6w1 O6w H6w2 . . 107.9(17)
H6w1 O6w' H6w2 . . 67.6(17)
O2 C1 O1 . . 124.92(19)
O2 C1 C2 . . 115.08(18)
O1 C1 C2 . . 119.98(17)
O3 C2 C1 . . 110.61(17)
O3 C2 H2A . . 109.5
C1 C2 H2A . . 109.5
O3 C2 H2B . . 109.5
C1 C2 H2B . . 109.5
H2A C2 H2B . . 108.1
C4 C3 C8 . . 121.46(18)
C4 C3 O3 . . 123.55(18)
C8 C3 O3 . . 114.99(17)
C3 C4 C5 . . 118.54(18)
C3 C4 H4 . . 120.7
C5 C4 H4 . . 120.7
C6 C5 C4 . . 120.94(18)
C6 C5 C9 . . 120.35(18)
C4 C5 C9 . . 118.68(18)
C5 C6 C7 . . 119.11(18)
C5 C6 H6 . . 120.4
C7 C6 H6 . . 120.4
O6 C7 C8 . . 123.42(17)
O6 C7 C6 . . 115.68(17)
C8 C7 C6 . . 120.90(18)
C7 C8 C3 . . 119.02(18)
C7 C8 H8 . . 120.5
C3 C8 H8 . . 120.5
O5 C9 O4 . . 119.59(18)
O5 C9 C5 . . 120.62(17)
O4 C9 C5 . . 119.76(17)
O6 C10 C11 . . 109.57(17)
O6 C10 H10A . . 109.8
C11 C10 H10A . . 109.8
O6 C10 H10B . . 109.8
C11 C10 H10B . . 109.8
H10A C10 H10B . . 108.2
O7 C11 O8 . . 125.04(19)
O7 C11 C10 . . 120.39(19)
O8 C11 C10 . . 114.55(18)

loop_
_geom_bond_atom_site_label_1
_geom_bond_atom_site_label_2
_geom_bond_site_symmetry_2
_geom_bond_distance
Zn1 O1 . 1.9744(14)
Zn1 O1 2_756 1.9744(14)
Zn1 O1w . 2.1078(16)
Zn1 O1w 2_756 2.1078(16)
Zn1 O3 2_756 2.2742(14)
Zn1 O3 . 2.2742(14)
Zn2 O4w . 2.0194(16)
Zn2 O2w . 2.0566(16)
Zn2 O3w . 2.0771(16)
Zn2 O5w . 2.1091(16)
Zn2 O4 . 2.1242(15)
Zn2 O5 . 2.2347(14)
O1 C1 . 1.251(2)
O2 C1 . 1.244(2)
O3 C3 . 1.392(2)
O3 C2 . 1.429(2)
O4 C9 . 1.272(2)
O5 C9 . 1.255(2)
O6 C7 . 1.371(2)
O6 C10 . 1.425(2)
O7 C11 . 1.233(3)
O8 C11 . 1.271(2)
O1w H1w1 . 0.850(10)
O1w H1w2 . 0.850(10)
O2w H2w1 . 0.840(10)
O2w H2w2 . 0.840(10)
O3w H3w1 . 0.840(10)
O3w H3w2 . 0.85(3)
O4w H4w1 . 0.86(3)
O4w H4w2 . 0.850(10)
O5w H5w1 . 0.850(10)
O5w H5w2 . 0.850(10)
O6w H6w1 . 0.850(10)
O6w H6w2 . 0.860(10)
C1 C2 . 1.518(3)
C2 H2A . 0.9700
C2 H2B . 0.9700
C3 C4 . 1.380(3)
C3 C8 . 1.384(3)
C4 C5 . 1.393(3)
C4 H4 . 0.9300
C5 C6 . 1.381(3)
C5 C9 . 1.488(3)
C6 C7 . 1.389(3)
C6 H6 . 0.9300
C7 C8 . 1.378(3)
C8 H8 . 0.9300
C10 C11 . 1.503(3)
C10 H10A . 0.9700
C10 H10B . 0.9700

loop_
_geom_hbond_atom_site_label_D
_geom_hbond_atom_site_label_H
_geom_hbond_atom_site_label_A
_geom_hbond_site_symmetry_A
_geom_hbond_distance_DH
_geom_hbond_distance_HA
_geom_hbond_distance_DA
_geom_hbond_angle_DHA
_geom_hbond_publ_flag
O1w H1w1 O5 2_666 0.850(10) 1.950(10) 2.786(2) 170(3) y
O1w H1w2 O7 1_545 0.850(10) 2.10(2) 2.836(2) 145(3) y
O2w H2w1 O7 2_676 0.840(10) 1.820(10) 2.657(2) 172(3) y
O2w H2w2 O6w . 0.840(10) 2.09(2) 2.843(4) 150(3) y
O3w H3w1 O8 2_666 0.840(10) 1.930(10) 2.761(2) 167(2) y
O3w H3w2 O2 1_465 0.85(3) 1.930(10) 2.772(2) 172(3) y
O4w H4w1 O4 2_667 0.86(3) 1.910(10) 2.758(2) 173(3) y
O4w H4w2 O8 1_456 0.850(10) 1.810(10) 2.655(2) 180(3) y
O5w H5w1 O2 1_565 0.850(10) 1.840(10) 2.685(2) 170(2) y
O5w H5w2 O6w 1_655 0.850(10) 1.97(2) 2.708(3) 144(3) y
O5w H5w2 O6w' 1_655 0.850(10) 1.900(10) 2.732(6) 168(3) y
O6w H6w1 O8 1_456 0.850(10) 1.94(2) 2.747(3) 158(4) y
O6w H6w2 O5w 2_577 0.860(10) 1.98(2) 2.791(3) 156(4) y

loop_
_geom_torsion_atom_site_label_1
_geom_torsion_atom_site_label_2
_geom_torsion_atom_site_label_3
_geom_torsion_atom_site_label_4
_geom_torsion_site_symmetry_1
_geom_torsion
O1w Zn1 O1 C1 . -88.19(16)
O1w Zn1 O1 C1 2_756 91.81(16)
O3 Zn1 O1 C1 2_756 -179.67(15)
O3 Zn1 O1 C1 . 0.33(15)
O1 Zn1 O3 C3 . 172.76(18)
O1 Zn1 O3 C3 2_756 -7.24(18)
O1w Zn1 O3 C3 . -96.51(17)
O1w Zn1 O3 C3 2_756 83.49(17)
O1 Zn1 O3 C2 . -1.31(13)
O1 Zn1 O3 C2 2_756 178.69(13)
O1w Zn1 O3 C2 . 89.42(14)
O1w Zn1 O3 C2 2_756 -90.58(14)
O4w Zn2 O4 C9 . -169.99(12)
O2w Zn2 O4 C9 . 12.0(2)
O3w Zn2 O4 C9 . 94.84(12)
O5w Zn2 O4 C9 . -81.07(12)
O5 Zn2 O4 C9 . 0.33(11)
O4w Zn2 O5 C9 . 29.9(3)
O2w Zn2 O5 C9 . -175.84(12)
O3w Zn2 O5 C9 . -89.61(12)
O5w Zn2 O5 C9 . 95.70(12)
O4 Zn2 O5 C9 . -0.33(11)
Zn1 O1 C1 O2 . -177.86(15)
Zn1 O1 C1 C2 . 0.7(3)
C3 O3 C2 C1 . -173.21(17)
Zn1 O3 C2 C1 . 1.9(2)
O2 C1 C2 O3 . 176.85(17)
O1 C1 C2 O3 . -1.9(3)
C2 O3 C3 C4 . 7.4(3)
Zn1 O3 C3 C4 . -166.41(14)
C2 O3 C3 C8 . -172.49(17)
Zn1 O3 C3 C8 . 13.7(3)
C8 C3 C4 C5 . 1.8(3)
O3 C3 C4 C5 . -177.99(18)
C3 C4 C5 C6 . -0.9(3)
C3 C4 C5 C9 . 177.00(17)
C4 C5 C6 C7 . -0.7(3)
C9 C5 C6 C7 . -178.56(18)
C10 O6 C7 C8 . 6.0(3)
C10 O6 C7 C6 . -173.57(17)
C5 C6 C7 O6 . -179.03(17)
C5 C6 C7 C8 . 1.4(3)
O6 C7 C8 C3 . 180.00(17)
C6 C7 C8 C3 . -0.5(3)
C4 C3 C8 C7 . -1.2(3)
O3 C3 C8 C7 . 178.66(18)
Zn2 O5 C9 O4 . 0.56(18)
Zn2 O5 C9 C5 . 178.66(17)
Zn2 O4 C9 O5 . -0.58(19)
Zn2 O4 C9 C5 . -178.70(16)
C6 C5 C9 O5 . 24.9(3)
C4 C5 C9 O5 . -152.95(19)
C6 C5 C9 O4 . -156.98(18)
C4 C5 C9 O4 . 25.1(3)
C7 O6 C10 C11 . 175.12(16)
O6 C10 C11 O7 . 16.0(3)
O6 C10 C11 O8 . -165.57(17)
